data_2009213
loop_
_publ_author_name
'Fang, Chen-Jie'
'Han, Gang'
'Liu, Yong-Jiang'
'Duan, Chun-Ying'
'Meng, Qing-Jin'

_publ_section_title
;
 Acetylferrocene thiosemicarbazone
;
_journal_issue 12
_journal_name_full 'Acta Crystallographica Section C'
_journal_page_first 2058
_journal_page_last 2060
_journal_paper_doi 10.1107/S010827019901077X
_journal_volume 55
_journal_year 1999
_chemical_formula_iupac '[Fe (C5 H5) (C8 H10 N3 S)]'
_chemical_formula_sum 'C13 H15 Fe N3 S'
_chemical_formula_weight 301.19
_chemical_name_systematic
;
acetylferrocene thiosemicarbazone
;
_space_group_IT_number 14
_symmetry_cell_setting monoclinic
_symmetry_space_group_name_Hall '-P 2yn'
_symmetry_space_group_name_H-M 'P 1 21/n 1'
_audit_creation_method SHELXL
_cell_angle_alpha 90.00
_cell_angle_beta 96.65(4)
_cell_angle_gamma 90.00
_cell_formula_units_Z 4
_cell_length_a 11.793(7)
_cell_length_b 7.766(2)
_cell_length_c 14.926(4)
_cell_measurement_reflns_used 31
_cell_measurement_temperature 293(2)
_cell_measurement_theta_max 10.04
_cell_measurement_theta_min 5.34
_cell_volume 1357.8(10)
_computing_cell_refinement XSCANS
_computing_data_collection 'XSCANS (Siemens, 1994)'
_computing_data_reduction 'SHELXTL (Sheldrick, 1995)'
_computing_molecular_graphics SHELXTL
_computing_publication_material SHELXTL
_computing_structure_refinement SHELXTL
_computing_structure_solution SHELXTL
_diffrn_ambient_temperature 293(2)
_diffrn_measurement_device 'Siemens P4'
_diffrn_measurement_method '2\q/\w scans'
_diffrn_radiation_monochromator graphite
_diffrn_radiation_source 'fine-focus sealed tube'
_diffrn_radiation_type MoK\a
_diffrn_radiation_wavelength 0.71073
_diffrn_reflns_av_R_equivalents 0.034
_diffrn_reflns_av_sigmaI/netI 0.032
_diffrn_reflns_limit_h_max 14
_diffrn_reflns_limit_h_min -1
_diffrn_reflns_limit_k_max 9
_diffrn_reflns_limit_k_min -1
_diffrn_reflns_limit_l_max 17
_diffrn_reflns_limit_l_min -17
_diffrn_reflns_number 3173
_diffrn_reflns_theta_max 25
_diffrn_reflns_theta_min 2.09
_diffrn_standards_decay_% 3.9
_diffrn_standards_interval_count 97
_diffrn_standards_number 3
_exptl_absorpt_coefficient_mu 1.25
_exptl_absorpt_correction_T_max 0.59
_exptl_absorpt_correction_T_min 0.50
_exptl_absorpt_correction_type 'empirical via \y-scan (North et al., 1968)'
_exptl_crystal_colour orange
_exptl_crystal_density_diffrn 1.473
_exptl_crystal_density_method 'not measured'
_exptl_crystal_description block
_exptl_crystal_F_000 624
_exptl_crystal_size_max 0.6
_exptl_crystal_size_mid 0.4
_exptl_crystal_size_min 0.4
_refine_diff_density_max 1.09
_refine_diff_density_min -0.37
_refine_ls_extinction_coef 0.002(2)
_refine_ls_extinction_method 'SHELXL97 (Sheldrick, 1997)'
_refine_ls_goodness_of_fit_all 1.085
_refine_ls_goodness_of_fit_obs 1.081
_refine_ls_hydrogen_treatment refall
_refine_ls_matrix_type full
_refine_ls_number_parameters 224
_refine_ls_number_reflns 2371
_refine_ls_number_restraints 0
_refine_ls_restrained_S_all 1.101
_refine_ls_restrained_S_obs 1.081
_refine_ls_R_factor_all 0.052
_refine_ls_R_factor_obs 0.044
_refine_ls_shift/esd_max <0.001
_refine_ls_shift/esd_mean 0.000
_refine_ls_structure_factor_coef Fsqd
_refine_ls_weighting_details 'w = 1/[\s^2^(Fo^2^)+(0.0710P)^2^+0.8636P] where P=(Fo^2^+2Fc^2^)/3'
_refine_ls_weighting_scheme calc
_refine_ls_wR_factor_all 0.126
_refine_ls_wR_factor_obs 0.114
_reflns_number_observed 2058
_reflns_number_total 2376
_reflns_observed_criterion I>2\s(I)
_cod_data_source_file bk1482.cif
_cod_data_source_block feL
_cod_depositor_comments
;
The following automatic conversions were performed:
'_symmetry_cell_setting' value 'Monoclinic' changed to 'monoclinic'
according to '/home/saulius/struct/CIF-dictionaries/cif_core.dic'
dictionary named 'cif_core.dic' version 2.4.1 from 2010-06-29.

Automatic conversion script
Id: cif_fix_enum 1527 2010-12-29 10:47:43Z saulius 

The following automatic conversions were performed:

'_symmetry_cell_setting' value 'Monoclinic' changed to 'monoclinic'
according to /home/saulius/struct/CIF-dictionaries/cif_core.dic
dictionary named 'cif_core.dic' version 2.4.1 from 2010-06-29.

Automatic conversion script
Id: cif_fix_values 1715 2011-07-08 13:25:40Z adriana 

The following automatic conversions were performed:

'_refine_ls_weighting_scheme' value 'calc w =
1/[\s^2^(Fo^2^)+(0.0710P)^2^+0.8636P] where P=(Fo^2^+2Fc^2^)/3' was
changed to 'calc'. New tag '_refine_ls_weighting_details' was
created. The value of the new tag was set to 'w =
1/[\s^2^(Fo^2^)+(0.0710P)^2^+0.8636P] where P=(Fo^2^+2Fc^2^)/3'.

Automatic conversion script
Id: cif_fix_values 3143 2015-03-26 13:38:13Z robertas 
;
_cod_original_cell_volume 1357.8(9)
_cod_original_sg_symbol_H-M 'P 21/n'
_cod_database_code 2009213

loop_
_symmetry_equiv_pos_as_xyz
'x, y, z'
'-x+1/2, y+1/2, -z+1/2'
'-x, -y, -z'
'x-1/2, -y-1/2, z-1/2'

loop_
_atom_site_aniso_label
_atom_site_aniso_U_11
_atom_site_aniso_U_22
_atom_site_aniso_U_33
_atom_site_aniso_U_12
_atom_site_aniso_U_13
_atom_site_aniso_U_23
Fe1 0.0449(3) 0.0433(3) 0.0371(3) 0.0057(2) 0.0053(2) 0.0018(2)
S1 0.0397(5) 0.0395(5) 0.0659(6) 0.0049(3) -0.0030(4) 0.0073(4)
N1 0.037(2) 0.0346(15) 0.090(2) 0.0025(13) 0.001(2) -0.0032(15)
N2 0.0364(14) 0.0316(14) 0.057(2) 0.0021(12) 0.0035(12) -0.0008(12)
N3 0.0332(12) 0.0360(13) 0.0494(15) 0.0026(10) 0.0084(11) 0.0040(11)
C1 0.0350(15) 0.0323(15) 0.049(2) 0.0008(12) 0.0119(13) 0.0095(13)
C2 0.0360(15) 0.0349(15) 0.0396(15) 0.0029(12) 0.0120(12) 0.0036(12)
C3 0.052(2) 0.053(2) 0.061(2) 0.013(2) 0.002(2) -0.014(2)
C4 0.037(2) 0.038(2) 0.043(2) 0.0028(13) 0.0103(13) 0.0059(13)
C5 0.044(2) 0.059(2) 0.048(2) 0.014(2) 0.0149(15) 0.009(2)
C6 0.033(2) 0.084(3) 0.068(2) 0.009(2) 0.006(2) 0.015(2)
C7 0.045(2) 0.066(2) 0.065(2) -0.010(2) -0.005(2) -0.002(2)
C8 0.049(2) 0.039(2) 0.056(2) -0.0034(15) 0.007(2) 0.000(2)
C9 0.093(3) 0.087(3) 0.045(2) -0.003(3) 0.006(2) 0.019(2)
C10 0.086(3) 0.065(3) 0.057(2) -0.007(2) 0.033(2) 0.007(2)
C11 0.068(3) 0.062(2) 0.067(3) -0.016(2) 0.010(2) 0.013(2)
C12 0.113(4) 0.043(2) 0.070(3) -0.006(2) 0.013(3) 0.002(2)
C13 0.086(3) 0.063(3) 0.080(3) 0.018(2) 0.008(3) 0.027(2)

loop_
_atom_site_label
_atom_site_fract_x
_atom_site_fract_y
_atom_site_fract_z
_atom_site_U_iso_or_equiv
_atom_site_thermal_displace_type
_atom_site_calc_flag
_atom_site_refinement_flags
_atom_site_occupancy
_atom_site_disorder_group
_atom_site_type_symbol
Fe1 0.27310(4) 0.15967(6) 0.06820(3) 0.0417(2) Uani d . 1 . Fe
S1 0.78170(7) -0.31689(11) 0.32020(6) 0.0491(3) Uani d . 1 . S
N1 0.5940(3) -0.4402(4) 0.2278(2) 0.0543(8) Uani d . 1 . N
H1NB 0.635(4) -0.534(6) 0.217(3) 0.063(12) Uiso d . 1 . H
H1NA 0.529(4) -0.429(6) 0.199(3) 0.061(12) Uiso d . 1 . H
N2 0.5850(2) -0.1618(4) 0.2723(2) 0.0419(6) Uani d . 1 . N
H2N 0.615(3) -0.083(5) 0.288(2) 0.040(10) Uiso d . 1 . H
N3 0.4801(2) -0.1518(3) 0.2199(2) 0.0392(6) Uani d . 1 . N
C1 0.6460(2) -0.3075(4) 0.2691(2) 0.0382(7) Uani d . 1 . C
C2 0.4187(2) -0.0175(4) 0.2305(2) 0.0362(6) Uani d . 1 . C
C3 0.4498(4) 0.1243(6) 0.2983(3) 0.0556(9) Uani d . 1 . C
H3B 0.394(5) 0.207(8) 0.301(4) 0.099(17) Uiso d . 1 . H
H3A 0.523(5) 0.173(7) 0.294(4) 0.106(19) Uiso d . 1 . H
H3C 0.463(5) 0.078(8) 0.353(4) 0.098(18) Uiso d . 1 . H
C4 0.3103(3) -0.0082(4) 0.1724(2) 0.0392(7) Uani d . 1 . C
C5 0.2139(3) 0.0969(5) 0.1868(2) 0.0495(8) Uani d . 1 . C
H5A 0.211(3) 0.177(4) 0.236(3) 0.046(10) Uiso d . 1 . H
C6 0.1277(3) 0.0672(6) 0.1140(3) 0.0617(10) Uani d . 1 . C
H6A 0.058(4) 0.120(5) 0.107(3) 0.058(11) Uiso d . 1 . H
C7 0.1692(3) -0.0525(6) 0.0547(3) 0.0596(10) Uani d . 1 . C
H7A 0.135(3) -0.099(5) -0.001(3) 0.057(10) Uiso d . 1 . H
C8 0.2820(3) -0.0997(5) 0.0899(3) 0.0480(8) Uani d . 1 . C
H8A 0.333(3) -0.170(4) 0.058(2) 0.044(9) Uiso d . 1 . H
C9 0.2676(5) 0.2640(7) -0.0570(3) 0.0753(13) Uani d . 1 . C
H9A 0.218(4) 0.225(7) -0.105(4) 0.090(16) Uiso d . 1 . H
C10 0.3783(4) 0.2118(6) -0.0279(3) 0.0674(11) Uani d . 1 . C
H10A 0.415(4) 0.126(6) -0.055(3) 0.071(13) Uiso d . 1 . H
C11 0.4165(4) 0.3010(6) 0.0524(3) 0.0654(11) Uani d . 1 . C
H11A 0.484(5) 0.283(8) 0.081(4) 0.098(18) Uiso d . 1 . H
C12 0.3265(5) 0.4094(6) 0.0723(3) 0.0752(13) Uani d . 1 . C
H12A 0.328(5) 0.472(7) 0.126(4) 0.098(17) Uiso d . 1 . H
C13 0.2355(5) 0.3884(6) 0.0047(4) 0.0766(13) Uani d . 1 . C
H13A 0.163(4) 0.427(8) 0.004(4) 0.096(17) Uiso d . 1 . H

loop_
_atom_type_symbol
_atom_type_description
_atom_type_scat_dispersion_real
_atom_type_scat_dispersion_imag
_atom_type_scat_source
C C 0.0033 0.0016 'International Tables Vol C Tables 4.2.6.8 and 6.1.1.4'
H H 0.0000 0.0000 'International Tables Vol C Tables 4.2.6.8 and 6.1.1.4'
N N 0.0061 0.0033 'International Tables Vol C Tables 4.2.6.8 and 6.1.1.4'
S S 0.1246 0.1234 'International Tables Vol C Tables 4.2.6.8 and 6.1.1.4'
Fe Fe 0.3463 0.8444 'International Tables Vol C Tables 4.2.6.8 and 6.1.1.4'

loop_
_geom_angle_atom_site_label_1
_geom_angle_atom_site_label_2
_geom_angle_atom_site_label_3
_geom_angle
_geom_angle_publ_flag
C9 Fe1 C5 156.6(2) ?
C9 Fe1 C12 68.0(2) ?
C5 Fe1 C12 109.7(2) ?
C9 Fe1 C13 40.7(2) ?
C5 Fe1 C13 122.3(2) ?
C12 Fe1 C13 40.1(2) ?
C9 Fe1 C4 159.8(2) ?
C5 Fe1 C4 41.30(13) ?
C12 Fe1 C4 123.2(2) ?
C13 Fe1 C4 158.2(2) ?
C9 Fe1 C8 122.4(2) ?
C5 Fe1 C8 69.0(2) ?
C12 Fe1 C8 157.6(2) ?
C13 Fe1 C8 159.8(2) ?
C4 Fe1 C8 40.97(14) ?
C9 Fe1 C10 39.8(2) ?
C5 Fe1 C10 162.8(2) ?
C12 Fe1 C10 67.8(2) ?
C13 Fe1 C10 67.5(2) ?
C4 Fe1 C10 124.6(2) ?
C8 Fe1 C10 106.4(2) ?
C9 Fe1 C6 120.5(2) ?
C5 Fe1 C6 40.6(2) ?
C12 Fe1 C6 126.3(2) ?
C13 Fe1 C6 108.4(2) ?
C4 Fe1 C6 68.63(14) ?
C8 Fe1 C6 68.3(2) ?
C10 Fe1 C6 154.7(2) ?
C9 Fe1 C7 106.0(2) ?
C5 Fe1 C7 68.4(2) ?
C12 Fe1 C7 161.3(2) ?
C13 Fe1 C7 124.0(2) ?
C4 Fe1 C7 68.56(15) ?
C8 Fe1 C7 40.65(15) ?
C10 Fe1 C7 119.7(2) ?
C6 Fe1 C7 40.3(2) ?
C9 Fe1 C11 67.6(2) ?
C5 Fe1 C11 126.8(2) ?
C12 Fe1 C11 40.4(2) ?
C13 Fe1 C11 67.6(2) ?
C4 Fe1 C11 108.8(2) ?
C8 Fe1 C11 121.2(2) ?
C10 Fe1 C11 40.4(2) ?
C6 Fe1 C11 163.5(2) ?
C7 Fe1 C11 155.5(2) ?
C1 N2 N3 118.2(3) yes
C2 N3 N2 116.9(3) yes
N1 C1 N2 117.0(3) yes
N1 C1 S1 122.8(2) yes
N2 C1 S1 120.1(2) yes
N3 C2 C4 115.6(3) yes
N3 C2 C3 125.2(3) yes
C4 C2 C3 119.3(3) yes
C8 C4 C5 107.5(3) ?
C8 C4 C2 126.1(3) ?
C5 C4 C2 126.4(3) ?
C8 C4 Fe1 69.6(2) ?
C5 C4 Fe1 69.3(2) ?
C2 C4 Fe1 125.5(2) ?
C6 C5 C4 107.6(3) ?
C6 C5 Fe1 70.2(2) ?
C4 C5 Fe1 69.4(2) ?
C7 C6 C5 108.6(3) ?
C7 C6 Fe1 69.9(2) ?
C5 C6 Fe1 69.2(2) ?
C6 C7 C8 108.4(3) ?
C6 C7 Fe1 69.8(2) ?
C8 C7 Fe1 69.4(2) ?
C7 C8 C4 107.8(3) ?
C7 C8 Fe1 70.0(2) ?
C4 C8 Fe1 69.4(2) ?
C10 C9 C13 108.0(5) ?
C10 C9 Fe1 70.6(2) ?
C13 C9 Fe1 69.9(2) ?
C9 C10 C11 108.5(5) ?
C9 C10 Fe1 69.6(2) ?
C11 C10 Fe1 70.2(2) ?
C12 C11 C10 107.3(4) ?
C12 C11 Fe1 69.2(3) ?
C10 C11 Fe1 69.4(2) ?
C13 C12 C11 108.2(4) ?
C13 C12 Fe1 70.0(3) ?
C11 C12 Fe1 70.4(2) ?
C12 C13 C9 108.0(5) ?
C12 C13 Fe1 70.0(2) ?
C9 C13 Fe1 69.3(3) ?

loop_
_geom_bond_atom_site_label_1
_geom_bond_atom_site_label_2
_geom_bond_site_symmetry_2
_geom_bond_distance
_geom_bond_publ_flag
Fe1 C9 . 2.030(4) yes
Fe1 C5 . 2.036(3) yes
Fe1 C12 . 2.038(4) yes
Fe1 C13 . 2.038(4) yes
Fe1 C4 . 2.038(3) yes
Fe1 C8 . 2.041(4) yes
Fe1 C10 . 2.042(4) yes
Fe1 C6 . 2.048(4) yes
Fe1 C7 . 2.049(4) yes
Fe1 C11 . 2.053(4) yes
S1 C1 . 1.693(3) yes
N1 C1 . 1.315(4) yes
N2 C1 . 1.345(4) yes
N2 N3 . 1.387(4) yes
N3 C2 . 1.290(4) yes
C2 C4 . 1.461(4) ?
C2 C3 . 1.511(5) ?
C4 C8 . 1.428(5) ?
C4 C5 . 1.437(4) ?
C5 C6 . 1.417(5) ?
C6 C7 . 1.410(6) ?
C7 C8 . 1.421(5) ?
C9 C10 . 1.387(7) ?
C9 C13 . 1.416(7) ?
C10 C11 . 1.412(6) ?
C11 C12 . 1.412(7) ?
C12 C13 . 1.396(7) ?
N1 H1NA . 0.84(4) ?
N1 H1NB . 0.90(5) ?
N2 H2N . 0.73(4) ?
C3 H3A . 0.95(6) ?
C3 H3B . 0.92(6) ?
C3 H3C . 0.89(6) ?
C5 H5A . 0.97(4) ?
C6 H6A . 0.92(4) ?
C7 H7A . 0.95(4) ?
C8 H8A . 0.97(4) ?
C9 H9A . 0.93(5) ?
C10 H10A . 0.92(5) ?
C11 H11A . 0.87(5) ?
C12 H12A . 0.94(6) ?
C13 H13A . 0.90(5) ?
